data_4021378
loop_
_publ_author_name
'Pavel Hradil'
'Martin Grepl'
'Jan Hlav\'a\<c'
'Miroslav Soural'
'Michal Malo\<n'
'Valerio Bertolasi'

_publ_section_title
;
 Some New Routes for the Preparation of 3-Amino-2-phenyl-
 4(1H)-quinolinones from Anthranilamides
;
_journal_name_full 'Journal of Organic Chemistry'
_journal_page_first 819
_journal_page_last 822
_journal_paper_doi 10.1021/jo051303k
_journal_volume 71
_journal_year 2006
_chemical_formula_moiety 'C15 H12 N2 O'
_chemical_formula_sum 'C15 H12 N2 O'
_chemical_formula_weight 236.27
_chemical_name_systematic
;
 ?
;
_space_group_IT_number 14
_symmetry_cell_setting monoclinic
_symmetry_space_group_name_Hall '-P 2yab'
_symmetry_space_group_name_H-M 'P 1 21/a 1'
_atom_sites_solution_hydrogens difmap
_atom_sites_solution_primary direct
_atom_sites_solution_secondary difmap
_audit_creation_method SHELXL-97
_cell_angle_alpha 90.00
_cell_angle_beta 99.468(2)
_cell_angle_gamma 90.00
_cell_formula_units_Z 12
_cell_length_a 15.8732(3)
_cell_length_b 13.5038(3)
_cell_length_c 16.9982(3)
_cell_measurement_reflns_used 9141
_cell_measurement_temperature 295
_cell_measurement_theta_max 30.0
_cell_measurement_theta_min 2.0
_cell_volume 3593.9(1)
_computing_cell_refinement 'Denzo SMN (Otwinowski & Minor, 1997)'
_computing_data_collection 'COLLECT (Nonius, 1997)'
_computing_data_reduction 'Denzo SMN (Otwinowski & Minor, 1997)'
_computing_molecular_graphics 'ORTEP III (Burnett & Johnson, 1996)'
_computing_publication_material
;
SHELXL-97 (Sheldrick, 1997), PARST (Nardelli, 1995)
;
_computing_structure_refinement 'SHELXL-97 (Sheldrick, 1997)'
_computing_structure_solution 'SIR97 (Altomare et al., 1999)'
_diffrn_ambient_temperature 295
_diffrn_measured_fraction_theta_full 0.988
_diffrn_measured_fraction_theta_max 0.988
_diffrn_measurement_device_type 'Nonius Kappa-CCD'
_diffrn_measurement_method '\f scans and \w scans'
_diffrn_radiation_monochromator graphite
_diffrn_radiation_source 'fine-focus sealed tube'
_diffrn_radiation_type MoK\a
_diffrn_radiation_wavelength 0.71073
_diffrn_reflns_av_R_equivalents 0.0337
_diffrn_reflns_av_sigmaI/netI 0.0559
_diffrn_reflns_limit_h_max 22
_diffrn_reflns_limit_h_min -22
_diffrn_reflns_limit_k_max 18
_diffrn_reflns_limit_k_min -17
_diffrn_reflns_limit_l_max 23
_diffrn_reflns_limit_l_min -23
_diffrn_reflns_number 17747
_diffrn_reflns_theta_full 30.04
_diffrn_reflns_theta_max 30.0
_diffrn_reflns_theta_min 2.0
_exptl_absorpt_coefficient_mu 0.084
_exptl_absorpt_correction_type none
_exptl_crystal_colour yellow
_exptl_crystal_density_diffrn 1.310
_exptl_crystal_density_method 'not measured'
_exptl_crystal_description irregular
_exptl_crystal_F_000 1488
_exptl_crystal_size_max 0.34
_exptl_crystal_size_mid 0.31
_exptl_crystal_size_min 0.22
_refine_diff_density_max 0.192
_refine_diff_density_min -0.206
_refine_diff_density_rms 0.041
_refine_ls_extinction_method none
_refine_ls_goodness_of_fit_ref 1.010
_refine_ls_hydrogen_treatment refall
_refine_ls_matrix_type full
_refine_ls_number_parameters 631
_refine_ls_number_reflns 10405
_refine_ls_number_restraints 0
_refine_ls_restrained_S_all 1.010
_refine_ls_R_factor_all 0.1226
_refine_ls_R_factor_gt 0.0593
_refine_ls_shift/su_max 0.000
_refine_ls_shift/su_mean 0.000
_refine_ls_structure_factor_coef Fsqd
_refine_ls_weighting_details 'calc w=1/[\s^2^(Fo^2^)+(0.0701P)^2^+0.6661P] where P=(Fo^2^+2Fc^2^)/3'
_refine_ls_weighting_scheme calc
_refine_ls_wR_factor_gt 0.1364
_refine_ls_wR_factor_ref 0.1707
_reflns_number_gt 5571
_reflns_number_total 10405
_reflns_threshold_expression I>2sigma(I)
_cod_data_source_file jo051303ksi20050625_045003.cif
_cod_depositor_comments
;
The following automatic conversions were performed:
'_symmetry_cell_setting' value 'Monoclinic' changed to 'monoclinic'
according to '/home/saulius/struct/CIF-dictionaries/cif_core.dic'
dictionary named 'cif_core.dic' version 2.4.1 from 2010-06-29.

Automatic conversion script
Id: cif_fix_enum 1527 2010-12-29 10:47:43Z saulius 
;
_cod_original_sg_symbol_H-M 'P 21/a'
_cod_database_code 4021378

loop_
_symmetry_equiv_pos_as_xyz
'x, y, z'
'-x+1/2, y+1/2, -z'
'-x, -y, -z'
'x-1/2, -y-1/2, z'

loop_
_atom_site_label
_atom_site_type_symbol
_atom_site_fract_x
_atom_site_fract_y
_atom_site_fract_z
_atom_site_U_iso_or_equiv
_atom_site_adp_type
_atom_site_occupancy
_atom_site_symmetry_multiplicity
_atom_site_calc_flag
O1A O 0.09838(8) 0.09113(10) 0.14983(6) 0.0570(3) Uani 1 1 d
N1A N -0.01138(9) 0.18092(11) -0.07150(7) 0.0468(3) Uani 1 1 d
N2A N 0.16319(11) 0.02116(14) 0.02365(10) 0.0606(4) Uani 1 1 d
C1A C 0.05779(10) 0.11999(13) -0.06300(8) 0.0442(4) Uani 1 1 d
C2A C 0.09288(10) 0.08526(12) 0.01136(9) 0.0435(4) Uani 1 1 d
C3A C 0.06167(11) 0.11825(13) 0.08152(8) 0.0456(4) Uani 1 1 d
C4A C -0.01180(10) 0.18271(13) 0.06941(8) 0.0449(4) Uani 1 1 d
C5A C -0.04712(10) 0.21341(13) -0.00792(9) 0.0454(4) Uani 1 1 d
C6A C -0.11716(12) 0.27867(16) -0.02051(11) 0.0569(5) Uani 1 1 d
C7A C -0.15052(13) 0.31312(18) 0.04352(11) 0.0654(5) Uani 1 1 d
C8A C -0.11645(13) 0.28311(18) 0.12094(11) 0.0661(6) Uani 1 1 d
C9A C -0.04955(12) 0.21880(16) 0.13371(10) 0.0564(5) Uani 1 1 d
C10A C 0.09260(11) 0.09817(13) -0.13703(9) 0.0467(4) Uani 1 1 d
C11A C 0.17866(13) 0.10974(19) -0.13882(11) 0.0675(6) Uani 1 1 d
C12A C 0.21136(15) 0.0973(2) -0.20881(12) 0.0806(7) Uani 1 1 d
C13A C 0.15775(16) 0.0725(2) -0.27737(12) 0.0810(7) Uani 1 1 d
C14A C 0.07242(16) 0.0604(2) -0.27713(12) 0.0774(7) Uani 1 1 d
C15A C 0.03879(14) 0.07228(16) -0.20708(10) 0.0596(5) Uani 1 1 d
O1B O -0.07286(8) 0.28565(10) -0.21028(6) 0.0576(3) Uani 1 1 d
N1B N 0.06080(10) 0.34248(12) -0.38981(8) 0.0539(4) Uani 1 1 d
N2B N -0.15206(12) 0.26193(18) -0.36155(11) 0.0775(6) Uani 1 1 d
C1B C -0.02153(11) 0.31087(13) -0.40704(9) 0.0487(4) Uani 1 1 d
C2B C -0.06814(11) 0.29313(13) -0.34708(9) 0.0475(4) Uani 1 1 d
C3B C -0.03003(11) 0.30515(13) -0.26499(9) 0.0455(4) Uani 1 1 d
C4B C 0.05700(11) 0.33968(13) -0.24962(9) 0.0463(4) Uani 1 1 d
C5B C 0.10166(11) 0.35724(14) -0.31318(9) 0.0507(4) Uani 1 1 d
C6B C 0.18656(14) 0.38965(19) -0.29881(12) 0.0714(6) Uani 1 1 d
C7B C 0.22644(16) 0.4044(2) -0.22235(13) 0.0910(9) Uani 1 1 d
C8B C 0.18249(16) 0.3881(2) -0.15844(12) 0.0867(8) Uani 1 1 d
C9B C 0.10072(13) 0.35655(16) -0.17162(10) 0.0607(5) Uani 1 1 d
C10B C -0.05664(12) 0.29579(15) -0.49282(9) 0.0559(5) Uani 1 1 d
C11B C -0.0799(3) 0.3738(2) -0.54218(15) 0.1172(12) Uani 1 1 d
C12B C -0.1124(3) 0.3566(4) -0.62233(19) 0.1484(18) Uani 1 1 d
C13B C -0.1208(2) 0.2636(3) -0.65161(16) 0.1083(11) Uani 1 1 d
C14B C -0.0976(3) 0.1874(3) -0.60369(17) 0.1196(12) Uani 1 1 d
C15B C -0.0643(2) 0.2024(2) -0.52358(14) 0.0969(9) Uani 1 1 d
O1C O -0.16219(11) 0.63406(12) -0.49470(8) 0.0875(5) Uani 1 1 d
N1C N -0.13690(9) 0.78421(12) -0.28552(8) 0.0501(4) Uani 1 1 d
N2C N -0.15006(17) 0.52860(16) -0.35984(15) 0.0900(7) Uani 1 1 d
C1C C -0.13765(11) 0.68333(14) -0.28465(9) 0.0491(4) Uani 1 1 d
C2C C -0.14646(12) 0.63164(15) -0.35541(10) 0.0576(5) Uani 1 1 d
C3C C -0.15411(12) 0.68267(16) -0.43007(10) 0.0612(5) Uani 1 1 d
C4C C -0.15373(11) 0.78884(15) -0.42777(9) 0.0539(5) Uani 1 1 d
C5C C -0.14425(11) 0.83843(14) -0.35398(9) 0.0498(4) Uani 1 1 d
C6C C -0.14329(13) 0.94199(16) -0.35042(11) 0.0624(5) Uani 1 1 d
C7C C -0.15293(17) 0.9957(2) -0.41908(12) 0.0770(6) Uani 1 1 d
C8C C -0.16314(17) 0.9479(2) -0.49349(12) 0.0812(7) Uani 1 1 d
C9C C -0.16283(14) 0.8472(2) -0.49764(11) 0.0714(6) Uani 1 1 d
C10C C -0.13219(11) 0.63744(14) -0.20480(10) 0.0508(4) Uani 1 1 d
C11C C -0.07719(15) 0.55942(17) -0.18018(13) 0.0687(5) Uani 1 1 d
C12C C -0.07308(17) 0.5202(2) -0.10452(14) 0.0804(7) Uani 1 1 d
C13C C -0.12233(17) 0.55796(19) -0.05280(13) 0.0780(6) Uani 1 1 d
C14C C -0.17610(16) 0.63462(19) -0.07600(12) 0.0734(6) Uani 1 1 d
C15C C -0.18160(14) 0.67470(17) -0.15140(11) 0.0606(5) Uani 1 1 d
H1A H -0.0322(12) 0.2110(14) -0.1200(12) 0.065(6) Uiso 1 1 d
H21A H 0.1662(15) -0.0223(18) -0.0158(15) 0.085(7) Uiso 1 1 d
H22A H 0.1688(14) -0.0073(18) 0.0737(15) 0.089(7) Uiso 1 1 d
H6A H -0.1413(12) 0.2967(14) -0.0764(12) 0.061(5) Uiso 1 1 d
H7A H -0.1975(14) 0.3575(16) 0.0351(12) 0.072(6) Uiso 1 1 d
H8A H -0.1411(14) 0.3126(16) 0.1666(13) 0.078(6) Uiso 1 1 d
H9A H -0.0239(13) 0.1976(15) 0.1871(13) 0.068(6) Uiso 1 1 d
H11A H 0.2185(14) 0.1281(16) -0.0878(13) 0.081(6) Uiso 1 1 d
H12A H 0.2752(17) 0.1125(19) -0.2084(14) 0.100(8) Uiso 1 1 d
H13A H 0.1816(15) 0.0629(18) -0.3292(14) 0.091(7) Uiso 1 1 d
H14A H 0.0310(16) 0.0458(19) -0.3276(16) 0.104(8) Uiso 1 1 d
H15A H -0.0212(14) 0.0651(16) -0.2060(11) 0.069(6) Uiso 1 1 d
H1B H 0.0913(15) 0.3506(18) -0.4324(14) 0.088(7) Uiso 1 1 d
H21B H -0.1730(15) 0.2549(17) -0.3211(15) 0.076(7) Uiso 1 1 d
H22B H -0.1767(15) 0.2591(17) -0.4095(15) 0.079(7) Uiso 1 1 d
H6B H 0.2176(13) 0.3998(15) -0.3425(13) 0.073(6) Uiso 1 1 d
H7B H 0.2851(18) 0.428(2) -0.2148(14) 0.105(8) Uiso 1 1 d
H8B H 0.2092(15) 0.3990(18) -0.1059(15) 0.097(8) Uiso 1 1 d
H9B H 0.0700(12) 0.3431(14) -0.1270(11) 0.061(5) Uiso 1 1 d
H11B H -0.075(2) 0.436(3) -0.5170(19) 0.134(12) Uiso 1 1 d
H12B H -0.120(3) 0.408(4) -0.652(3) 0.23(2) Uiso 1 1 d
H13B H -0.145(2) 0.250(2) -0.708(2) 0.132(10) Uiso 1 1 d
H14B H -0.095(2) 0.117(3) -0.6195(19) 0.141(12) Uiso 1 1 d
H15B H -0.051(2) 0.143(3) -0.4885(18) 0.133(11) Uiso 1 1 d
H1C H -0.1260(12) 0.8176(15) -0.2377(12) 0.067(6) Uiso 1 1 d
H21C H -0.1593(15) 0.5096(19) -0.4100(16) 0.093(8) Uiso 1 1 d
H22C H -0.153(2) 0.497(2) -0.319(2) 0.127(12) Uiso 1 1 d
H6C H -0.1366(13) 0.9751(16) -0.2997(13) 0.078(6) Uiso 1 1 d
H7C H -0.1509(14) 1.0682(19) -0.4157(12) 0.080(7) Uiso 1 1 d
H8C H -0.1688(16) 0.994(2) -0.5407(15) 0.106(8) Uiso 1 1 d
H9C H -0.1717(14) 0.8068(17) -0.5507(13) 0.082(7) Uiso 1 1 d
H11C H -0.0404(13) 0.5354(16) -0.2161(12) 0.073(6) Uiso 1 1 d
H12C H -0.0331(16) 0.471(2) -0.0913(15) 0.097(8) Uiso 1 1 d
H13C H -0.1202(16) 0.5310(19) 0.0008(16) 0.104(8) Uiso 1 1 d
H14C H -0.2088(16) 0.6640(19) -0.0402(14) 0.091(7) Uiso 1 1 d
H15C H -0.2174(14) 0.7312(16) -0.1659(12) 0.071(6) Uiso 1 1 d

loop_
_atom_site_aniso_label
_atom_site_aniso_U_11
_atom_site_aniso_U_22
_atom_site_aniso_U_33
_atom_site_aniso_U_23
_atom_site_aniso_U_13
_atom_site_aniso_U_12
O1A 0.0702(8) 0.0682(8) 0.0302(6) 0.0051(5) 0.0009(5) 0.0071(6)
N1A 0.0441(8) 0.0678(9) 0.0280(6) 0.0050(6) 0.0049(5) 0.0018(7)
N2A 0.0659(11) 0.0704(11) 0.0442(9) 0.0025(8) 0.0053(7) 0.0154(9)
C1A 0.0417(9) 0.0583(10) 0.0317(7) -0.0018(7) 0.0033(6) -0.0073(8)
C2A 0.0441(9) 0.0511(10) 0.0344(8) 0.0003(6) 0.0036(6) -0.0031(7)
C3A 0.0517(10) 0.0532(10) 0.0307(7) 0.0019(6) 0.0033(6) -0.0075(8)
C4A 0.0444(9) 0.0582(10) 0.0319(7) 0.0017(7) 0.0055(6) -0.0062(8)
C5A 0.0415(9) 0.0612(11) 0.0340(8) 0.0030(7) 0.0076(6) -0.0045(8)
C6A 0.0490(10) 0.0808(14) 0.0417(9) 0.0103(8) 0.0099(7) 0.0071(9)
C7A 0.0520(11) 0.0901(16) 0.0561(11) 0.0063(10) 0.0149(8) 0.0145(11)
C8A 0.0569(12) 0.0993(17) 0.0455(10) -0.0021(10) 0.0188(8) 0.0066(11)
C9A 0.0520(11) 0.0839(14) 0.0343(9) 0.0017(8) 0.0099(7) -0.0007(10)
C10A 0.0502(10) 0.0565(10) 0.0331(8) -0.0016(7) 0.0062(6) 0.0006(8)
C11A 0.0518(11) 0.1102(18) 0.0406(10) -0.0076(10) 0.0081(8) -0.0032(11)
C12A 0.0613(14) 0.132(2) 0.0514(11) -0.0088(12) 0.0180(9) 0.0042(13)
C13A 0.0815(16) 0.120(2) 0.0458(11) -0.0114(11) 0.0234(10) 0.0109(14)
C14A 0.0842(16) 0.1060(18) 0.0406(10) -0.0213(11) 0.0061(9) 0.0020(14)
C15A 0.0577(12) 0.0779(14) 0.0424(9) -0.0123(8) 0.0061(8) -0.0059(10)
O1B 0.0495(7) 0.0891(10) 0.0358(6) 0.0078(6) 0.0121(5) 0.0029(6)
N1B 0.0623(10) 0.0688(10) 0.0326(7) -0.0052(6) 0.0137(6) -0.0107(8)
N2B 0.0558(11) 0.1363(19) 0.0394(9) 0.0044(10) 0.0050(8) -0.0177(11)
C1B 0.0565(11) 0.0546(10) 0.0352(8) -0.0013(7) 0.0079(7) -0.0008(8)
C2B 0.0501(10) 0.0570(10) 0.0355(8) 0.0009(7) 0.0072(6) 0.0008(8)
C3B 0.0514(10) 0.0523(10) 0.0339(8) 0.0026(7) 0.0100(6) 0.0048(8)
C4B 0.0539(10) 0.0523(10) 0.0338(8) -0.0028(7) 0.0101(6) -0.0026(8)
C5B 0.0573(11) 0.0600(11) 0.0361(8) -0.0062(7) 0.0116(7) -0.0075(9)
C6B 0.0648(13) 0.1046(18) 0.0478(10) -0.0074(10) 0.0182(9) -0.0248(12)
C7B 0.0693(15) 0.148(3) 0.0563(12) -0.0102(13) 0.0104(10) -0.0475(16)
C8B 0.0797(16) 0.138(2) 0.0411(11) -0.0116(12) 0.0059(9) -0.0432(15)
C9B 0.0644(12) 0.0833(14) 0.0356(9) -0.0070(8) 0.0121(8) -0.0186(10)
C10B 0.0615(11) 0.0736(13) 0.0332(8) -0.0024(8) 0.0098(7) -0.0060(9)
C11B 0.199(4) 0.091(2) 0.0496(14) 0.0041(13) -0.0172(16) 0.026(2)
C12B 0.226(5) 0.146(3) 0.0558(17) 0.018(2) -0.029(2) 0.033(3)
C13B 0.107(2) 0.172(3) 0.0416(13) -0.0129(18) -0.0004(12) -0.026(2)
C14B 0.182(3) 0.122(3) 0.0533(15) -0.0290(17) 0.0149(17) -0.050(2)
C15B 0.164(3) 0.0780(17) 0.0471(12) -0.0113(11) 0.0115(14) -0.0224(17)
O1C 0.1230(13) 0.1005(12) 0.0474(8) -0.0317(7) 0.0393(8) -0.0547(10)
N1C 0.0594(9) 0.0623(10) 0.0285(7) -0.0046(6) 0.0070(6) 0.0025(7)
N2C 0.143(2) 0.0660(13) 0.0680(14) -0.0207(11) 0.0371(13) -0.0290(12)
C1C 0.0506(10) 0.0581(11) 0.0404(8) -0.0052(7) 0.0130(7) -0.0030(8)
C2C 0.0624(12) 0.0655(13) 0.0487(10) -0.0124(8) 0.0203(8) -0.0144(9)
C3C 0.0664(12) 0.0822(14) 0.0395(9) -0.0170(9) 0.0220(8) -0.0295(10)
C4C 0.0537(10) 0.0759(13) 0.0335(8) -0.0044(8) 0.0115(7) -0.0119(9)
C5C 0.0508(10) 0.0657(12) 0.0333(8) -0.0024(7) 0.0083(6) -0.0006(8)
C6C 0.0787(14) 0.0685(13) 0.0407(9) -0.0023(9) 0.0120(8) 0.0100(11)
C7C 0.1031(18) 0.0744(16) 0.0556(12) 0.0098(10) 0.0191(11) 0.0151(14)
C8C 0.1073(19) 0.0943(19) 0.0421(11) 0.0159(11) 0.0126(10) 0.0037(14)
C9C 0.0824(15) 0.0976(18) 0.0343(9) -0.0036(10) 0.0102(8) -0.0167(13)
C10C 0.0530(10) 0.0571(11) 0.0431(9) -0.0018(7) 0.0104(7) -0.0028(8)
C11C 0.0720(14) 0.0706(14) 0.0654(13) 0.0018(10) 0.0172(10) 0.0091(11)
C12C 0.0867(17) 0.0749(16) 0.0769(15) 0.0166(12) 0.0056(12) 0.0160(14)
C13C 0.0982(18) 0.0816(16) 0.0534(12) 0.0157(11) 0.0107(11) 0.0013(14)
C14C 0.0926(16) 0.0831(16) 0.0487(11) 0.0065(10) 0.0242(10) 0.0043(13)
C15C 0.0695(13) 0.0686(13) 0.0464(10) 0.0052(9) 0.0173(8) 0.0077(11)

loop_
_atom_type_symbol
_atom_type_description
_atom_type_scat_dispersion_real
_atom_type_scat_dispersion_imag
_atom_type_scat_source
C C 0.0033 0.0016 'International Tables Vol C Tables 4.2.6.8 and 6.1.1.4'
H H 0.0000 0.0000 'International Tables Vol C Tables 4.2.6.8 and 6.1.1.4'
N N 0.0061 0.0033 'International Tables Vol C Tables 4.2.6.8 and 6.1.1.4'
O O 0.0106 0.0060 'International Tables Vol C Tables 4.2.6.8 and 6.1.1.4'

loop_
_geom_angle_atom_site_label_1
_geom_angle_atom_site_label_2
_geom_angle_atom_site_label_3
_geom_angle
C1A N1A C5A 122.72(13)
C1A N1A H1A 121.5(12)
C5A N1A H1A 115.2(12)
C2A N2A H21A 115.6(15)
C2A N2A H22A 110.3(15)
H21A N2A H22A 114(2)
N1A C1A C2A 120.06(14)
N1A C1A C10A 115.87(13)
C2A C1A C10A 124.03(15)
C1A C2A N2A 122.64(15)
C1A C2A C3A 120.94(15)
N2A C2A C3A 116.32(14)
O1A C3A C2A 120.20(16)
O1A C3A C4A 123.04(14)
C2A C3A C4A 116.75(13)
C5A C4A C9A 117.79(16)
C5A C4A C3A 120.04(14)
C9A C4A C3A 122.15(14)
N1A C5A C4A 119.31(15)
N1A C5A C6A 119.93(14)
C4A C5A C6A 120.74(15)
C7A C6A C5A 119.45(17)
C7A C6A H6A 122.6(11)
C5A C6A H6A 117.9(11)
C6A C7A C8A 120.7(2)
C6A C7A H7A 119.5(12)
C8A C7A H7A 119.8(12)
C9A C8A C7A 120.38(18)
C9A C8A H8A 121.5(12)
C7A C8A H8A 118.1(12)
C8A C9A C4A 120.95(16)
C8A C9A H9A 122.1(12)
C4A C9A H9A 116.9(12)
C11A C10A C15A 118.69(16)
C11A C10A C1A 120.26(14)
C15A C10A C1A 120.91(16)
C10A C11A C12A 121.17(18)
C10A C11A H11A 119.2(12)
C12A C11A H11A 119.6(12)
C13A C12A C11A 119.6(2)
C13A C12A H12A 121.8(13)
C11A C12A H12A 118.4(14)
C14A C13A C12A 120.37(19)
C14A C13A H13A 119.7(13)
C12A C13A H13A 119.9(13)
C13A C14A C15A 120.60(19)
C13A C14A H14A 121.9(15)
C15A C14A H14A 117.4(15)
C10A C15A C14A 119.6(2)
C10A C15A H15A 118.7(12)
C14A C15A H15A 121.7(12)
C1B N1B C5B 122.53(14)
C1B N1B H1B 118.0(14)
C5B N1B H1B 119.4(14)
C2B N2B H21B 113.6(16)
C2B N2B H22B 117.7(16)
H21B N2B H22B 128(2)
N1B C1B C2B 120.67(14)
N1B C1B C10B 116.48(14)
C2B C1B C10B 122.84(16)
C1B C2B N2B 122.84(16)
C1B C2B C3B 120.56(16)
N2B C2B C3B 116.60(15)
O1B C3B C2B 119.92(16)
O1B C3B C4B 123.27(14)
C2B C3B C4B 116.81(14)
C5B C4B C9B 117.57(16)
C5B C4B C3B 120.31(14)
C9B C4B C3B 122.12(14)
N1B C5B C6B 120.18(15)
N1B C5B C4B 119.08(16)
C6B C5B C4B 120.73(15)
C7B C6B C5B 119.66(18)
C7B C6B H6B 119.8(12)
C5B C6B H6B 120.5(12)
C6B C7B C8B 120.2(2)
C6B C7B H7B 117.3(15)
C8B C7B H7B 122.4(15)
C9B C8B C7B 120.58(19)
C9B C8B H8B 118.7(15)
C7B C8B H8B 120.7(15)
C8B C9B C4B 121.21(17)
C8B C9B H9B 121.0(11)
C4B C9B H9B 117.7(11)
C11B C10B C15B 118.8(2)
C11B C10B C1B 121.3(2)
C15B C10B C1B 119.89(19)
C10B C11B C12B 119.6(3)
C10B C11B H11B 115(2)
C12B C11B H11B 126(2)
C13B C12B C11B 120.9(3)
C13B C12B H12B 123(4)
C11B C12B H12B 116(4)
C14B C13B C12B 119.7(3)
C14B C13B H13B 118.2(19)
C12B C13B H13B 122.1(19)
C13B C14B C15B 120.7(3)
C13B C14B H14B 126.7(19)
C15B C14B H14B 112(2)
C10B C15B C14B 120.4(3)
C10B C15B H15B 120.9(18)
C14B C15B H15B 118.5(18)
C1C N1C C5C 123.12(14)
C1C N1C H1C 118.8(13)
C5C N1C H1C 117.9(13)
C2C N2C H21C 110.0(17)
C2C N2C H22C 119(2)
H21C N2C H22C 130(3)
N1C C1C C2C 119.80(16)
N1C C1C C10C 115.39(14)
C2C C1C C10C 124.76(17)
C1C C2C N2C 123.38(19)
C1C C2C C3C 120.78(18)
N2C C2C C3C 115.84(18)
O1C C3C C2C 120.0(2)
O1C C3C C4C 122.71(18)
C2C C3C C4C 117.24(15)
C5C C4C C9C 117.69(19)
C5C C4C C3C 119.94(16)
C9C C4C C3C 122.38(17)
N1C C5C C6C 120.05(15)
N1C C5C C4C 119.12(17)
C6C C5C C4C 120.83(16)
C7C C6C C5C 119.74(19)
C7C C6C H6C 120.1(13)
C5C C6C H6C 120.2(13)
C6C C7C C8C 120.5(2)
C6C C7C H7C 118.9(13)
C8C C7C H7C 120.6(13)
C9C C8C C7C 120.3(2)
C9C C8C H8C 125.1(15)
C7C C8C H8C 114.6(15)
C8C C9C C4C 120.96(19)
C8C C9C H9C 124.5(12)
C4C C9C H9C 114.5(12)
C15C C10C C11C 118.22(18)
C15C C10C C1C 119.56(17)
C11C C10C C1C 122.19(16)
C12C C11C C10C 120.1(2)
C12C C11C H11C 121.2(12)
C10C C11C H11C 118.6(12)
C13C C12C C11C 120.7(2)
C13C C12C H12C 123.8(16)
C11C C12C H12C 115.3(16)
C14C C13C C12C 119.7(2)
C14C C13C H13C 118.6(15)
C12C C13C H13C 121.7(15)
C13C C14C C15C 120.6(2)
C13C C14C H14C 121.1(15)
C15C C14C H14C 118.3(15)
C14C C15C C10C 120.6(2)
C14C C15C H15C 119.7(13)
C10C C15C H15C 119.7(13)

loop_
_geom_bond_atom_site_label_1
_geom_bond_atom_site_label_2
_geom_bond_distance
O1A C3A 1.2647(18)
N1A C1A 1.361(2)
N1A C5A 1.373(2)
N1A H1A 0.93(2)
N2A C2A 1.401(2)
N2A H21A 0.90(3)
N2A H22A 0.92(2)
C1A C2A 1.377(2)
C1A C10A 1.485(2)
C2A C3A 1.435(2)
C3A C4A 1.443(2)
C4A C5A 1.404(2)
C4A C9A 1.417(2)
C5A C6A 1.407(3)
C6A C7A 1.368(3)
C6A H6A 0.995(19)
C7A C8A 1.398(3)
C7A H7A 0.95(2)
C8A C9A 1.361(3)
C8A H8A 1.01(2)
C9A H9A 0.97(2)
C10A C11A 1.380(3)
C10A C15A 1.391(2)
C11A C12A 1.384(3)
C11A H11A 1.02(2)
C12A C13A 1.367(3)
C12A H12A 1.03(3)
C13A C14A 1.365(3)
C13A H13A 1.02(2)
C14A C15A 1.392(3)
C14A H14A 1.01(3)
C15A H15A 0.96(2)
O1B C3B 1.2667(19)
N1B C1B 1.360(2)
N1B C5B 1.371(2)
N1B H1B 0.94(2)
N2B C2B 1.380(2)
N2B H21B 0.82(3)
N2B H22B 0.84(2)
C1B C2B 1.375(2)
C1B C10B 1.487(2)
C2B C3B 1.436(2)
C3B C4B 1.441(2)
C4B C5B 1.406(2)
C4B C9B 1.410(2)
C5B C6B 1.400(3)
C6B C7B 1.363(3)
C6B H6B 0.97(2)
C7B C8B 1.402(3)
C7B H7B 0.97(3)
C8B C9B 1.349(3)
C8B H8B 0.94(2)
C9B H9B 0.98(2)
C10B C11B 1.359(3)
C10B C15B 1.363(3)
C11B C12B 1.394(4)
C11B H11B 0.94(3)
C12B C13B 1.350(5)
C12B H12B 0.85(5)
C13B C14B 1.326(5)
C13B H13B 1.00(3)
C14B C15B 1.392(4)
C14B H14B 0.99(4)
C15B H15B 1.00(3)
O1C C3C 1.268(2)
N1C C1C 1.362(2)
N1C C5C 1.363(2)
N1C H1C 0.92(2)
N2C C2C 1.394(3)
N2C H21C 0.88(3)
N2C H22C 0.82(3)
C1C C2C 1.378(2)
C1C C10C 1.482(2)
C2C C3C 1.432(3)
C3C C4C 1.434(3)
C4C C5C 1.408(2)
C4C C9C 1.413(3)
C5C C6C 1.400(3)
C6C C7C 1.361(3)
C6C H6C 0.96(2)
C7C C8C 1.405(3)
C7C H7C 0.98(2)
C8C C9C 1.361(3)
C8C H8C 1.01(3)
C9C H9C 1.04(2)
C10C C15C 1.388(3)
C10C C11C 1.388(3)
C11C C12C 1.382(3)
C11C H11C 0.97(2)
C12C C13C 1.367(4)
C12C H12C 0.92(3)
C13C C14C 1.358(3)
C13C H13C 0.98(3)
C14C C15C 1.381(3)
C14C H14C 0.95(2)
C15C H15C 0.96(2)

loop_
_cod_related_entry_id
_cod_related_entry_database
_cod_related_entry_code
1 ChemSpider 9847849
